data_7024294
loop_
_publ_author_name
'Ball, Nicholas D.'
'Kampf, Jeff W.'
'Sanford, Melanie S.'

_publ_section_title
;
 Synthesis and reactivity of palladium(II) fluoride complexes containing
 nitrogen-donor ligands.
;
_journal_issue 2
_journal_name_full 'Dalton transactions (Cambridge, England : 2003)'
_journal_page_first 632
_journal_page_last 640
_journal_paper_doi 10.1039/b914426a
_journal_volume 39
_journal_year 2010
_chemical_formula_moiety
;
2(C24 H28 F2 N2 Pd), 0.5(C6 H6), 0.5(C6 H6), 0.5(C6 H6)
;
_chemical_formula_sum 'C57 H65 F4 N4 Pd2'
_chemical_formula_weight 1094.93
_chemical_name_systematic
;
?
;
_space_group_IT_number 9
_symmetry_cell_setting monoclinic
_symmetry_space_group_name_Hall 'I -2ya'
_symmetry_space_group_name_H-M 'I 1 a 1'
_atom_sites_solution_hydrogens geom
_atom_sites_solution_primary direct
_atom_sites_solution_secondary difmap
_audit_creation_method SHELXL-97
_cell_angle_alpha 90.00
_cell_angle_beta 95.1350(10)
_cell_angle_gamma 90.00
_cell_formula_units_Z 4
_cell_length_a 17.9592(12)
_cell_length_b 17.5332(12)
_cell_length_c 20.2950(14)
_cell_measurement_reflns_used 9918
_cell_measurement_temperature 85(2)
_cell_measurement_theta_max 24.92
_cell_measurement_theta_min 2.51
_cell_volume 6364.9(8)
_computing_cell_refinement 'Bruker SAINT'
_computing_data_collection 'Bruker SMART-APEX'
_computing_data_reduction 'Bruker SAINT'
_computing_molecular_graphics 'Bruker SHELXTL'
_computing_publication_material 'Bruker SHELXTL'
_computing_structure_refinement 'Bruker SHELXTL'
_computing_structure_solution 'Bruker SHELXTL'
_diffrn_ambient_temperature 85(2)
_diffrn_measured_fraction_theta_full 0.998
_diffrn_measured_fraction_theta_max 0.998
_diffrn_measurement_device_type 'CCD area detector'
_diffrn_measurement_method 'phi and omega scans'
_diffrn_radiation_monochromator graphite
_diffrn_radiation_source 'fine-focus sealed tube'
_diffrn_radiation_type MoK\a
_diffrn_radiation_wavelength 0.71073
_diffrn_reflns_av_R_equivalents 0.0652
_diffrn_reflns_av_sigmaI/netI 0.0445
_diffrn_reflns_limit_h_max 21
_diffrn_reflns_limit_h_min -21
_diffrn_reflns_limit_k_max 20
_diffrn_reflns_limit_k_min -20
_diffrn_reflns_limit_l_max 24
_diffrn_reflns_limit_l_min -24
_diffrn_reflns_number 70232
_diffrn_reflns_theta_full 25.05
_diffrn_reflns_theta_max 25.05
_diffrn_reflns_theta_min 2.28
_exptl_absorpt_coefficient_mu 0.610
_exptl_absorpt_correction_T_max 0.9472
_exptl_absorpt_correction_T_min 0.8625
_exptl_absorpt_correction_type multi-scan
_exptl_absorpt_process_details
;
Blessing, R. Acta Cryst. (1995) A51 33-38.
Sheldrick, G. SADABS (Version 2007/4) Bruker AXS area
detector absorption and other corrections, University of
Gottingen, Germany 2007.
;
_exptl_crystal_colour yellow
_exptl_crystal_density_diffrn 1.143
_exptl_crystal_density_method 'not measured'
_exptl_crystal_description blade
_exptl_crystal_F_000 2252
_exptl_crystal_size_max 0.25
_exptl_crystal_size_mid 0.10
_exptl_crystal_size_min 0.09
_refine_diff_density_max 0.805
_refine_diff_density_min -0.469
_refine_diff_density_rms 0.139
_refine_ls_abs_structure_details 'Flack H D (1983), Acta Cryst. A39, 876-881'
_refine_ls_abs_structure_Flack -0.01(4)
_refine_ls_extinction_method none
_refine_ls_goodness_of_fit_ref 1.135
_refine_ls_hydrogen_treatment constr
_refine_ls_matrix_type full
_refine_ls_number_parameters 682
_refine_ls_number_reflns 11189
_refine_ls_number_restraints 218
_refine_ls_restrained_S_all 1.130
_refine_ls_R_factor_all 0.0700
_refine_ls_R_factor_gt 0.0552
_refine_ls_shift/su_max 0.001
_refine_ls_shift/su_mean 0.000
_refine_ls_structure_factor_coef Fsqd
_refine_ls_weighting_details 'calc w=1/[\s^2^(Fo^2^)+(0.1065P)^2^+3.1299P] where P=(Fo^2^+2Fc^2^)/3'
_refine_ls_weighting_scheme calc
_refine_ls_wR_factor_gt 0.1553
_refine_ls_wR_factor_ref 0.1651
_reflns_number_gt 9308
_reflns_number_total 11189
_reflns_threshold_expression >2sigma(I)
_cod_data_source_file b914426a.txt
_cod_data_source_block nb96
_cod_depositor_comments
;
The following automatic conversions were performed:

'_symmetry_cell_setting' value 'Monoclinic' changed to 'monoclinic'
according to /home/saulius/struct/CIF-dictionaries/cif_core.dic
dictionary named 'cif_core.dic' version 2.4.2 from 2011-04-26.

Automatic conversion script
Id: cif_fix_values 1891 2012-01-12 08:04:46Z andrius 
;
_cod_original_sg_symbol_H-M Ia
_cod_database_code 7024294

loop_
_symmetry_equiv_pos_as_xyz
'x, y, z'
'x+1/2, -y, z'
'x+1/2, y+1/2, z+1/2'
'x+1, -y+1/2, z+1/2'

loop_
_atom_site_label
_atom_site_type_symbol
_atom_site_fract_x
_atom_site_fract_y
_atom_site_fract_z
_atom_site_U_iso_or_equiv
_atom_site_adp_type
_atom_site_occupancy
_atom_site_symmetry_multiplicity
_atom_site_calc_flag
_atom_site_refinement_flags
_atom_site_disorder_assembly
_atom_site_disorder_group
Pd1 Pd 0.63123(3) 0.85618(4) 0.43251(2) 0.03779(16) Uani 1 1 d . . .
Pd2 Pd 0.41278(3) 0.10523(3) 0.17881(2) 0.03691(16) Uani 1 1 d . . .
F1 F 0.7409(2) 0.8351(3) 0.44559(19) 0.0454(11) Uani 1 1 d . . .
F2 F 0.6265(4) 0.8562(6) 0.7326(3) 0.113(3) Uani 1 1 d . . .
F3 F 0.4192(3) -0.0077(2) 0.1803(2) 0.0443(10) Uani 1 1 d . . .
F4 F 0.4956(3) 0.0948(3) 0.4782(2) 0.0640(15) Uani 1 1 d . . .
N1 N 0.6304(4) 0.8661(4) 0.3300(3) 0.0392(17) Uani 1 1 d . . .
N2 N 0.5211(4) 0.8765(4) 0.4081(3) 0.0445(16) Uani 1 1 d . . .
N3 N 0.3975(3) 0.2169(4) 0.1633(3) 0.0395(14) Uani 1 1 d . . .
N4 N 0.3754(4) 0.1053(4) 0.0792(3) 0.0377(16) Uani 1 1 d . . .
C1 C 0.6264(5) 0.8563(5) 0.5297(4) 0.044(2) Uani 1 1 d D . .
C2 C 0.5997(5) 0.9189(7) 0.5634(4) 0.065(3) Uani 1 1 d D . .
H2A H 0.5813 0.9628 0.5398 0.078 Uiso 1 1 calc R . .
C3 C 0.6004(6) 0.9156(9) 0.6316(5) 0.091(5) Uani 1 1 d D . .
H3A H 0.5807 0.9574 0.6542 0.109 Uiso 1 1 calc R . .
C4 C 0.6269(6) 0.8578(8) 0.6656(4) 0.076(4) Uani 1 1 d D . .
C5 C 0.6546(6) 0.7960(7) 0.6360(4) 0.074(3) Uani 1 1 d D . .
H5A H 0.6725 0.7534 0.6616 0.089 Uiso 1 1 calc R . .
C6 C 0.6565(5) 0.7956(6) 0.5679(4) 0.050(2) Uani 1 1 d D . .
H6A H 0.6785 0.7538 0.5470 0.060 Uiso 1 1 calc R . .
C7 C 0.6885(5) 0.8627(5) 0.2962(4) 0.0432(19) Uani 1 1 d . . .
H7A H 0.7341 0.8439 0.3175 0.052 Uiso 1 1 calc R . .
C8 C 0.6873(5) 0.8855(6) 0.2294(4) 0.049(2) Uani 1 1 d . . .
H8A H 0.7311 0.8832 0.2065 0.059 Uiso 1 1 calc R . .
C9 C 0.6204(5) 0.9114(5) 0.1983(4) 0.045(2) Uani 1 1 d . . .
C10 C 0.5584(4) 0.9137(5) 0.2344(3) 0.0421(19) Uani 1 1 d . . .
H10A H 0.5118 0.9315 0.2145 0.050 Uiso 1 1 calc R . .
C11 C 0.5649(4) 0.8901(5) 0.2989(4) 0.0403(17) Uani 1 1 d . . .
C12 C 0.5021(4) 0.8905(5) 0.3422(3) 0.0392(17) Uani 1 1 d . . .
C13 C 0.4281(4) 0.9019(4) 0.3199(3) 0.0387(17) Uani 1 1 d . . .
H13A H 0.4156 0.9131 0.2744 0.046 Uiso 1 1 calc R . .
C14 C 0.3709(4) 0.8975(5) 0.3620(4) 0.0430(18) Uani 1 1 d . . .
C15 C 0.3930(5) 0.8839(5) 0.4275(4) 0.047(2) Uani 1 1 d . . .
H15A H 0.3564 0.8818 0.4584 0.057 Uiso 1 1 calc R . .
C16 C 0.4661(5) 0.8735(6) 0.4489(4) 0.051(2) Uani 1 1 d . . .
H16A H 0.4789 0.8638 0.4946 0.061 Uiso 1 1 calc R . .
C17 C 0.6149(4) 0.9416(6) 0.1271(4) 0.051(2) Uani 1 1 d . . .
C18 C 0.5954(5) 1.0279(6) 0.1282(4) 0.060(2) Uani 1 1 d . . .
H18A H 0.6353 1.0554 0.1543 0.089 Uiso 1 1 calc R . .
H18B H 0.5481 1.0349 0.1480 0.089 Uiso 1 1 calc R . .
H18C H 0.5905 1.0477 0.0829 0.089 Uiso 1 1 calc R . .
C19 C 0.5511(5) 0.8970(7) 0.0861(4) 0.064(3) Uani 1 1 d . . .
H19A H 0.5465 0.9157 0.0404 0.096 Uiso 1 1 calc R . .
H19B H 0.5038 0.9049 0.1057 0.096 Uiso 1 1 calc R . .
H19C H 0.5632 0.8425 0.0865 0.096 Uiso 1 1 calc R . .
C20 C 0.6875(5) 0.9311(7) 0.0952(4) 0.064(3) Uani 1 1 d . . .
H20A H 0.7276 0.9593 0.1205 0.096 Uiso 1 1 calc R . .
H20B H 0.6815 0.9505 0.0497 0.096 Uiso 1 1 calc R . .
H20C H 0.7003 0.8768 0.0946 0.096 Uiso 1 1 calc R . .
C21 C 0.2879(4) 0.9089(5) 0.3382(4) 0.047(2) Uani 1 1 d . . .
C22 C 0.2792(5) 0.9346(7) 0.2653(5) 0.064(3) Uani 1 1 d . . .
H22A H 0.3050 0.9834 0.2610 0.095 Uiso 1 1 calc R . .
H22B H 0.2260 0.9408 0.2507 0.095 Uiso 1 1 calc R . .
H22C H 0.3011 0.8961 0.2378 0.095 Uiso 1 1 calc R . .
C23 C 0.2546(5) 0.9718(5) 0.3781(4) 0.0493(19) Uani 1 1 d . . .
H23A H 0.2806 1.0199 0.3712 0.074 Uiso 1 1 calc R . .
H23B H 0.2605 0.9584 0.4252 0.074 Uiso 1 1 calc R . .
H23C H 0.2014 0.9775 0.3637 0.074 Uiso 1 1 calc R . .
C24 C 0.2489(5) 0.8354(7) 0.3479(6) 0.070(3) Uani 1 1 d . . .
H24A H 0.2560 0.8208 0.3947 0.105 Uiso 1 1 calc R . .
H24B H 0.2697 0.7958 0.3209 0.105 Uiso 1 1 calc R . .
H24C H 0.1954 0.8413 0.3346 0.105 Uiso 1 1 calc R . .
C25 C 0.4448(5) 0.1101(4) 0.2748(4) 0.037(2) Uani 1 1 d . . .
C26 C 0.3955(5) 0.1347(5) 0.3205(4) 0.048(2) Uani 1 1 d . . .
H26A H 0.3489 0.1557 0.3036 0.057 Uiso 1 1 calc R . .
C27 C 0.4102(5) 0.1302(6) 0.3882(4) 0.050(2) Uani 1 1 d . . .
H27A H 0.3744 0.1454 0.4173 0.060 Uiso 1 1 calc R . .
C28 C 0.4797(5) 0.1026(5) 0.4116(4) 0.048(2) Uani 1 1 d . . .
C29 C 0.5317(5) 0.0813(6) 0.3700(4) 0.053(2) Uani 1 1 d . . .
H29A H 0.5795 0.0640 0.3879 0.064 Uiso 1 1 calc R . .
C30 C 0.5153(4) 0.0848(5) 0.3004(4) 0.046(2) Uani 1 1 d . . .
H30A H 0.5517 0.0701 0.2716 0.055 Uiso 1 1 calc R . .
C31 C 0.4150(4) 0.2724(5) 0.2083(3) 0.0417(18) Uani 1 1 d . . .
H31A H 0.4372 0.2590 0.2510 0.050 Uiso 1 1 calc R . .
C32 C 0.4010(5) 0.3488(5) 0.1932(4) 0.0447(19) Uani 1 1 d . . .
H32A H 0.4143 0.3865 0.2257 0.054 Uiso 1 1 calc R . .
C33 C 0.3680(4) 0.3712(5) 0.1314(4) 0.0406(17) Uani 1 1 d . . .
C34 C 0.3498(4) 0.3127(5) 0.0867(3) 0.0387(17) Uani 1 1 d . . .
H34A H 0.3263 0.3249 0.0441 0.046 Uiso 1 1 calc R . .
C35 C 0.3648(4) 0.2377(5) 0.1023(3) 0.0363(16) Uani 1 1 d . . .
C36 C 0.3507(4) 0.1720(5) 0.0559(4) 0.0411(18) Uani 1 1 d . . .
C37 C 0.3133(4) 0.1810(5) -0.0070(3) 0.0387(17) Uani 1 1 d . . .
H37A H 0.2952 0.2294 -0.0220 0.046 Uiso 1 1 calc R . .
C38 C 0.3032(4) 0.1161(5) -0.0471(4) 0.0436(19) Uani 1 1 d . . .
C39 C 0.3304(4) 0.0468(5) -0.0224(4) 0.0457(19) Uani 1 1 d . . .
H39A H 0.3249 0.0021 -0.0489 0.055 Uiso 1 1 calc R . .
C40 C 0.3661(5) 0.0429(5) 0.0421(4) 0.0453(19) Uani 1 1 d . . .
H40A H 0.3837 -0.0049 0.0593 0.054 Uiso 1 1 calc R . .
C41 C 0.3534(5) 0.4551(5) 0.1172(4) 0.0471(19) Uani 1 1 d . . .
C42 C 0.4297(6) 0.4959(6) 0.1197(5) 0.063(2) Uani 1 1 d . . .
H42A H 0.4562 0.4895 0.1638 0.095 Uiso 1 1 calc R . .
H42B H 0.4219 0.5504 0.1107 0.095 Uiso 1 1 calc R . .
H42C H 0.4596 0.4738 0.0864 0.095 Uiso 1 1 calc R . .
C43 C 0.3048(6) 0.4886(6) 0.1681(4) 0.068(3) Uani 1 1 d . . .
H43A H 0.3294 0.4809 0.2127 0.101 Uiso 1 1 calc R . .
H43B H 0.2561 0.4630 0.1644 0.101 Uiso 1 1 calc R . .
H43C H 0.2978 0.5433 0.1599 0.101 Uiso 1 1 calc R . .
C44 C 0.3151(6) 0.4682(6) 0.0459(4) 0.068(3) Uani 1 1 d . . .
H44A H 0.3064 0.5229 0.0387 0.102 Uiso 1 1 calc R . .
H44B H 0.2672 0.4411 0.0410 0.102 Uiso 1 1 calc R . .
H44C H 0.3476 0.4489 0.0134 0.102 Uiso 1 1 calc R . .
C45 C 0.2570(5) 0.1226(5) -0.1156(4) 0.0459(19) Uani 1 1 d . . .
C46 C 0.1775(5) 0.1467(6) -0.1026(4) 0.055(2) Uani 1 1 d . . .
H46A H 0.1554 0.1078 -0.0757 0.082 Uiso 1 1 calc R . .
H46B H 0.1470 0.1522 -0.1448 0.082 Uiso 1 1 calc R . .
H46C H 0.1793 0.1955 -0.0790 0.082 Uiso 1 1 calc R . .
C47 C 0.2935(6) 0.1824(6) -0.1562(4) 0.060(2) Uani 1 1 d . . .
H47A H 0.3442 0.1660 -0.1636 0.090 Uiso 1 1 calc R . .
H47B H 0.2958 0.2311 -0.1324 0.090 Uiso 1 1 calc R . .
H47C H 0.2641 0.1888 -0.1989 0.090 Uiso 1 1 calc R . .
C48 C 0.2515(6) 0.0472(6) -0.1525(4) 0.065(3) Uani 1 1 d . . .
H48A H 0.3017 0.0302 -0.1611 0.098 Uiso 1 1 calc R . .
H48B H 0.2209 0.0538 -0.1946 0.098 Uiso 1 1 calc R . .
H48C H 0.2285 0.0089 -0.1256 0.098 Uiso 1 1 calc R . .
C49 C 0.4728(11) 0.8164(12) 0.9045(10) 0.084(4) Uani 0.50 1 d PDU A 1
H49A H 0.5164 0.8074 0.9336 0.101 Uiso 0.50 1 calc PR A 1
C50 C 0.4771(12) 0.8142(13) 0.8376(11) 0.088(4) Uani 0.50 1 d PDU A 1
H50A H 0.5225 0.7998 0.8203 0.105 Uiso 0.50 1 calc PR A 1
C51 C 0.4162(13) 0.8327(13) 0.7960(11) 0.093(4) Uani 0.50 1 d PDU A 1
H51A H 0.4196 0.8308 0.7495 0.112 Uiso 0.50 1 calc PR A 1
C52 C 0.3527(12) 0.8531(11) 0.8185(11) 0.085(4) Uani 0.50 1 d PDU A 1
H52A H 0.3116 0.8695 0.7892 0.102 Uiso 0.50 1 calc PR A 1
C53 C 0.3475(11) 0.8502(11) 0.8838(11) 0.081(4) Uani 0.50 1 d PDU A 1
H53A H 0.3005 0.8616 0.8994 0.097 Uiso 0.50 1 calc PR A 1
C54 C 0.4057(10) 0.8316(9) 0.9299(8) 0.081(4) Uani 0.50 1 d PDU A 1
H54A H 0.4000 0.8295 0.9760 0.098 Uiso 0.50 1 calc PR A 1
C55 C 0.1433(10) 0.6288(9) 0.1932(8) 0.108(5) Uani 0.50 1 d PRDU A 3
H55A H 0.1664 0.5848 0.2133 0.129 Uiso 0.50 1 calc PR A 3
C56 C 0.1371(15) 0.6965(12) 0.2264(12) 0.108(5) Uani 0.50 1 d PDU A 3
H56A H 0.1523 0.6997 0.2724 0.130 Uiso 0.50 1 calc PR A 3
C57 C 0.1085(13) 0.7600(12) 0.1926(12) 0.099(5) Uani 0.50 1 d PDU A 3
H57A H 0.1115 0.8069 0.2161 0.118 Uiso 0.50 1 calc PR A 3
C58 C 0.0782(10) 0.7625(11) 0.1324(11) 0.085(4) Uani 0.50 1 d PDU A 3
H58A H 0.0577 0.8077 0.1123 0.102 Uiso 0.50 1 calc PR A 3
C59 C 0.0785(11) 0.6955(11) 0.1013(10) 0.089(4) Uani 0.50 1 d PDU A 3
H59A H 0.0534 0.6923 0.0582 0.107 Uiso 0.50 1 calc PR A 3
C60 C 0.1129(14) 0.6302(12) 0.1277(10) 0.098(5) Uani 0.50 1 d PDU A 3
H60A H 0.1158 0.5860 0.1009 0.117 Uiso 0.50 1 calc PR A 3
C61 C 0.0069(18) 0.625(2) 0.4123(18) 0.174(9) Uani 0.50 1 d PDU B 2
H61A H -0.0207 0.6361 0.4489 0.209 Uiso 0.50 1 calc PR B 2
C62 C 0.0381(17) 0.6820(17) 0.3781(19) 0.169(9) Uani 0.50 1 d PDU B 2
H62A H 0.0358 0.7338 0.3916 0.203 Uiso 0.50 1 calc PR B 2
C63 C 0.0726(18) 0.6610(19) 0.3236(18) 0.166(9) Uani 0.50 1 d PDU B 2
H63A H 0.0879 0.7005 0.2956 0.200 Uiso 0.50 1 calc PR B 2
C64 C 0.0863(16) 0.591(2) 0.3070(17) 0.167(9) Uani 0.50 1 d PDU B 2
H64A H 0.1234 0.5789 0.2780 0.200 Uiso 0.50 1 calc PR B 2
C65 C 0.0455(17) 0.5356(17) 0.3328(19) 0.168(9) Uani 0.50 1 d PDU B 2
H65A H 0.0370 0.4882 0.3106 0.202 Uiso 0.50 1 calc PR B 2
C66 C 0.0161(18) 0.5499(19) 0.3928(19) 0.173(9) Uani 0.50 1 d PDU B 2
H66A H 0.0026 0.5089 0.4200 0.208 Uiso 0.50 1 calc PR B 2

loop_
_atom_site_aniso_label
_atom_site_aniso_U_11
_atom_site_aniso_U_22
_atom_site_aniso_U_33
_atom_site_aniso_U_23
_atom_site_aniso_U_13
_atom_site_aniso_U_12
Pd1 0.0266(3) 0.0601(4) 0.0254(3) 0.0030(3) -0.00497(19) 0.0023(3)
Pd2 0.0273(3) 0.0563(4) 0.0259(3) 0.0004(3) -0.00432(19) 0.0049(3)
F1 0.031(2) 0.076(3) 0.028(2) 0.007(2) -0.0056(17) 0.005(2)
F2 0.084(5) 0.222(10) 0.030(3) -0.009(4) -0.014(3) 0.031(5)
F3 0.042(2) 0.058(3) 0.0306(18) 0.003(2) -0.0075(16) 0.007(2)
F4 0.066(3) 0.097(4) 0.026(2) -0.002(2) -0.011(2) 0.006(3)
N1 0.030(4) 0.058(4) 0.028(3) -0.005(3) -0.007(3) 0.002(3)
N2 0.031(3) 0.073(5) 0.029(3) 0.008(3) -0.002(3) -0.001(3)
N3 0.033(3) 0.059(4) 0.025(3) 0.005(3) -0.004(2) 0.002(3)
N4 0.030(4) 0.053(4) 0.029(3) 0.000(3) 0.000(3) 0.001(3)
C1 0.027(4) 0.065(5) 0.041(4) -0.001(4) 0.003(4) -0.001(4)
C2 0.040(5) 0.116(9) 0.036(4) -0.005(5) -0.009(4) 0.014(5)
C3 0.048(6) 0.180(14) 0.041(5) -0.033(7) -0.012(4) 0.039(7)
C4 0.045(5) 0.153(11) 0.030(4) -0.002(6) -0.001(4) 0.023(6)
C5 0.060(6) 0.118(9) 0.040(5) 0.011(5) -0.018(4) 0.008(6)
C6 0.038(4) 0.080(6) 0.032(4) 0.015(4) 0.001(3) 0.007(4)
C7 0.030(4) 0.068(5) 0.031(4) 0.007(4) 0.001(3) 0.002(4)
C8 0.038(5) 0.077(6) 0.032(4) -0.004(4) 0.004(3) 0.007(4)
C9 0.036(4) 0.063(5) 0.033(4) -0.007(4) -0.009(3) 0.010(4)
C10 0.029(4) 0.071(6) 0.025(4) -0.006(3) -0.001(3) 0.001(3)
C11 0.028(4) 0.059(5) 0.032(4) -0.006(3) -0.010(3) 0.010(3)
C12 0.027(4) 0.062(5) 0.027(3) -0.010(3) -0.006(3) 0.000(3)
C13 0.028(4) 0.057(5) 0.030(4) -0.001(3) -0.004(3) 0.001(3)
C14 0.027(4) 0.065(5) 0.035(4) -0.004(4) -0.005(3) -0.004(4)
C15 0.033(4) 0.073(6) 0.036(4) 0.006(4) 0.005(3) -0.001(4)
C16 0.033(4) 0.090(7) 0.029(4) 0.006(4) 0.003(3) 0.004(4)
C17 0.033(4) 0.095(7) 0.024(3) 0.001(4) -0.001(3) 0.011(4)
C18 0.055(5) 0.095(7) 0.028(4) 0.010(4) 0.005(4) 0.007(5)
C19 0.044(5) 0.114(9) 0.032(4) -0.007(5) -0.005(4) 0.012(5)
C20 0.052(5) 0.117(8) 0.023(4) 0.000(4) 0.000(3) 0.015(5)
C21 0.025(4) 0.072(6) 0.044(4) -0.007(4) -0.005(3) -0.002(4)
C22 0.029(5) 0.104(9) 0.054(6) -0.008(5) -0.012(4) 0.007(5)
C23 0.035(4) 0.061(5) 0.052(5) -0.003(4) 0.004(3) -0.004(4)
C24 0.033(5) 0.083(7) 0.091(8) 0.002(6) -0.012(5) -0.003(5)
C25 0.032(5) 0.043(5) 0.035(4) 0.000(3) 0.001(4) -0.003(3)
C26 0.027(4) 0.076(6) 0.040(4) 0.007(4) -0.001(3) 0.010(4)
C27 0.033(4) 0.079(6) 0.037(4) -0.002(4) 0.006(4) -0.005(4)
C28 0.050(5) 0.069(6) 0.025(4) -0.002(4) -0.003(3) 0.003(4)
C29 0.032(4) 0.088(7) 0.038(4) -0.004(4) -0.010(3) 0.006(4)
C30 0.027(4) 0.076(6) 0.033(4) -0.011(4) -0.001(3) 0.004(4)
C31 0.038(4) 0.060(5) 0.026(3) -0.002(3) -0.004(3) -0.006(4)
C32 0.036(4) 0.067(6) 0.031(4) -0.004(3) 0.005(3) 0.001(4)
C33 0.031(4) 0.059(5) 0.031(4) 0.002(3) -0.002(3) 0.001(3)
C34 0.030(4) 0.060(5) 0.024(3) 0.000(3) -0.005(3) -0.002(3)
C35 0.024(3) 0.060(5) 0.025(3) 0.003(3) 0.001(3) 0.001(3)
C36 0.032(4) 0.059(5) 0.032(4) -0.004(4) 0.000(3) -0.010(4)
C37 0.033(4) 0.056(5) 0.027(3) 0.003(3) -0.001(3) -0.007(3)
C38 0.033(4) 0.073(6) 0.025(4) -0.004(3) 0.003(3) -0.008(4)
C39 0.041(4) 0.064(5) 0.031(4) -0.005(4) -0.006(3) -0.003(4)
C40 0.044(5) 0.060(5) 0.031(4) -0.002(4) 0.002(3) 0.005(4)
C41 0.043(4) 0.063(5) 0.033(4) 0.007(4) -0.005(3) -0.002(4)
C42 0.066(6) 0.065(6) 0.058(5) -0.003(4) -0.003(4) -0.020(5)
C43 0.077(7) 0.076(7) 0.049(5) 0.005(5) -0.001(5) 0.002(6)
C44 0.074(7) 0.079(7) 0.047(5) 0.009(5) -0.015(5) -0.010(5)
C45 0.047(5) 0.064(5) 0.027(4) 0.002(3) 0.005(3) -0.003(4)
C46 0.044(5) 0.084(7) 0.033(4) 0.003(4) -0.015(4) -0.006(4)
C47 0.073(7) 0.079(6) 0.028(4) 0.003(4) -0.001(4) 0.001(5)
C48 0.072(6) 0.091(7) 0.029(4) -0.006(4) -0.013(4) -0.004(5)
C49 0.082(8) 0.053(7) 0.113(10) 0.004(8) -0.005(8) -0.009(7)
C50 0.086(8) 0.060(8) 0.116(10) 0.008(8) -0.001(8) -0.013(7)
C51 0.098(9) 0.059(8) 0.119(10) 0.011(8) -0.011(8) -0.016(8)
C52 0.088(9) 0.040(7) 0.122(10) 0.012(8) -0.020(9) -0.015(7)
C53 0.082(8) 0.032(7) 0.125(10) 0.010(8) -0.009(8) -0.018(7)
C54 0.085(9) 0.041(7) 0.116(10) 0.009(8) -0.004(8) -0.004(7)
C55 0.076(9) 0.103(9) 0.145(12) -0.040(9) 0.007(9) -0.025(8)
C56 0.077(9) 0.107(10) 0.139(11) -0.045(9) 0.007(9) -0.025(9)
C57 0.067(9) 0.098(9) 0.133(11) -0.045(9) 0.026(8) -0.025(8)
C58 0.042(7) 0.095(8) 0.125(11) -0.033(9) 0.040(7) -0.036(7)
C59 0.056(8) 0.100(9) 0.117(11) -0.032(8) 0.034(8) -0.036(7)
C60 0.073(9) 0.097(9) 0.128(11) -0.042(9) 0.030(8) -0.028(8)
C61 0.066(11) 0.194(19) 0.26(2) 0.089(18) -0.003(12) 0.034(12)
C62 0.058(11) 0.189(18) 0.25(2) 0.088(18) -0.020(12) 0.031(11)
C63 0.063(12) 0.188(18) 0.24(2) 0.093(18) -0.023(11) 0.027(12)
C64 0.066(11) 0.189(19) 0.24(2) 0.098(18) -0.019(11) 0.030(11)
C65 0.071(12) 0.186(18) 0.24(2) 0.104(18) -0.009(12) 0.037(11)
C66 0.073(12) 0.189(18) 0.26(2) 0.094(19) 0.003(12) 0.035(12)

loop_
_atom_type_symbol
_atom_type_description
_atom_type_scat_dispersion_real
_atom_type_scat_dispersion_imag
_atom_type_scat_source
C C 0.0033 0.0016 'International Tables Vol C Tables 4.2.6.8 and 6.1.1.4'
H H 0.0000 0.0000 'International Tables Vol C Tables 4.2.6.8 and 6.1.1.4'
N N 0.0061 0.0033 'International Tables Vol C Tables 4.2.6.8 and 6.1.1.4'
F F 0.0171 0.0103 'International Tables Vol C Tables 4.2.6.8 and 6.1.1.4'
Pd Pd -0.9988 1.0072 'International Tables Vol C Tables 4.2.6.8 and 6.1.1.4'

loop_
_geom_angle_atom_site_label_1
_geom_angle_atom_site_label_2
_geom_angle_atom_site_label_3
_geom_angle
C1 Pd1 F1 89.9(3)
C1 Pd1 N2 96.6(3)
F1 Pd1 N2 173.5(2)
C1 Pd1 N1 174.3(3)
F1 Pd1 N1 93.8(2)
N2 Pd1 N1 79.7(3)
C25 Pd2 F3 90.9(3)
C25 Pd2 N3 97.9(3)
F3 Pd2 N3 171.0(2)
C25 Pd2 N4 176.8(3)
F3 Pd2 N4 91.6(2)
N3 Pd2 N4 79.5(2)
C7 N1 C11 118.2(7)
C7 N1 Pd1 126.0(6)
C11 N1 Pd1 114.8(5)
C16 N2 C12 118.3(6)
C16 N2 Pd1 126.6(5)
C12 N2 Pd1 115.0(5)
C31 N3 C35 118.2(7)
C31 N3 Pd2 125.3(5)
C35 N3 Pd2 116.4(5)
C36 N4 C40 120.2(7)
C36 N4 Pd2 114.7(5)
C40 N4 Pd2 124.4(6)
C6 C1 C2 117.3(8)
C6 C1 Pd1 120.2(6)
C2 C1 Pd1 122.3(7)
C3 C2 C1 118.9(10)
C4 C3 C2 122.4(10)
C3 C4 C5 121.4(9)
C3 C4 F2 121.0(10)
C5 C4 F2 117.6(10)
C4 C5 C6 119.3(9)
C5 C6 C1 120.5(9)
N1 C7 C8 123.4(8)
C9 C8 C7 118.0(8)
C8 C9 C10 118.3(7)
C8 C9 C17 121.6(8)
C10 C9 C17 120.0(7)
C11 C10 C9 119.5(7)
N1 C11 C10 122.5(7)
N1 C11 C12 113.5(7)
C10 C11 C12 123.9(7)
N2 C12 C13 119.7(6)
N2 C12 C11 115.9(6)
C13 C12 C11 124.4(6)
C12 C13 C14 122.0(7)
C15 C14 C13 116.0(7)
C15 C14 C21 121.0(7)
C13 C14 C21 123.0(7)
C16 C15 C14 121.4(7)
N2 C16 C15 122.6(7)
C20 C17 C9 112.0(7)
C20 C17 C18 109.1(8)
C9 C17 C18 108.6(6)
C20 C17 C19 109.2(7)
C9 C17 C19 108.1(8)
C18 C17 C19 109.9(7)
C24 C21 C23 110.2(8)
C24 C21 C14 107.4(7)
C23 C21 C14 110.0(6)
C24 C21 C22 111.8(8)
C23 C21 C22 106.8(8)
C14 C21 C22 110.6(7)
C30 C25 C26 117.1(8)
C30 C25 Pd2 121.7(6)
C26 C25 Pd2 121.1(6)
C27 C26 C25 124.4(8)
C26 C27 C28 116.7(8)
F4 C28 C29 119.4(8)
F4 C28 C27 118.6(7)
C29 C28 C27 122.0(7)
C28 C29 C30 120.7(7)
C25 C30 C29 119.0(7)
N3 C31 C32 121.1(7)
C31 C32 C33 121.5(8)
C34 C33 C32 115.9(7)
C34 C33 C41 124.4(7)
C32 C33 C41 119.7(7)
C35 C34 C33 121.7(7)
N3 C35 C34 121.6(7)
N3 C35 C36 113.5(7)
C34 C35 C36 124.9(6)
N4 C36 C37 123.0(8)
N4 C36 C35 115.0(6)
C37 C36 C35 122.0(8)
C36 C37 C38 117.8(8)
C39 C38 C37 118.6(7)
C39 C38 C45 121.9(7)
C37 C38 C45 119.3(8)
C38 C39 C40 119.7(8)
N4 C40 C39 120.7(8)
C33 C41 C43 110.1(7)
C33 C41 C42 107.8(7)
C43 C41 C42 111.1(8)
C33 C41 C44 111.8(7)
C43 C41 C44 109.8(8)
C42 C41 C44 106.2(7)
C47 C45 C48 110.2(7)
C47 C45 C46 111.0(8)
C48 C45 C46 107.8(8)
C47 C45 C38 108.2(7)
C48 C45 C38 112.4(7)
C46 C45 C38 107.3(6)
C50 C49 C54 120.4(17)
C51 C50 C49 119.8(19)
C52 C51 C50 121.5(19)
C51 C52 C53 118.2(19)
C52 C53 C54 124.5(18)
C53 C54 C49 115.2(16)
C56 C55 C60 114.2(15)
C55 C56 C57 119.7(18)
C58 C57 C56 127.1(19)
C57 C58 C59 113.4(18)
C58 C59 C60 124.5(19)
C59 C60 C55 120.5(17)
C62 C61 C66 119(2)
C63 C62 C61 117(2)
C64 C63 C62 125(2)
C63 C64 C65 117(2)
C64 C65 C66 118(2)
C61 C66 C65 119(2)

loop_
_geom_bond_atom_site_label_1
_geom_bond_atom_site_label_2
_geom_bond_distance
Pd1 C1 1.981(8)
Pd1 F1 1.999(4)
Pd1 N2 2.026(6)
Pd1 N1 2.086(7)
Pd2 C25 1.983(9)
Pd2 F3 1.983(4)
Pd2 N3 1.998(7)
Pd2 N4 2.073(7)
F2 C4 1.360(11)
F4 C28 1.363(9)
N1 C7 1.300(11)
N1 C11 1.351(10)
N2 C16 1.347(10)
N2 C12 1.372(9)
N3 C31 1.353(10)
N3 C35 1.370(9)
N4 C36 1.323(11)
N4 C40 1.331(11)
C1 C6 1.397(11)
C1 C2 1.400(13)
C2 C3 1.384(12)
C3 C4 1.294(15)
C4 C5 1.354(14)
C5 C6 1.386(11)
C7 C8 1.412(11)
C8 C9 1.382(12)
C9 C10 1.388(11)
C9 C17 1.534(11)
C10 C11 1.367(11)
C11 C12 1.492(11)
C12 C13 1.380(10)
C13 C14 1.396(11)
C14 C15 1.372(11)
C14 C21 1.540(10)
C15 C16 1.358(12)
C17 C20 1.519(12)
C17 C18 1.553(14)
C17 C19 1.563(13)
C21 C24 1.487(14)
C21 C23 1.521(12)
C21 C22 1.541(12)
C25 C30 1.397(12)
C25 C26 1.407(12)
C26 C27 1.377(12)
C27 C28 1.381(12)
C28 C29 1.367(12)
C29 C30 1.418(11)
C31 C32 1.392(12)
C32 C33 1.395(11)
C33 C34 1.389(11)
C33 C41 1.518(12)
C34 C35 1.374(11)
C35 C36 1.497(11)
C36 C37 1.397(10)
C37 C38 1.401(12)
C38 C39 1.388(12)
C38 C45 1.558(11)
C39 C40 1.407(11)
C41 C43 1.528(13)
C41 C42 1.542(12)
C41 C44 1.562(11)
C45 C47 1.518(13)
C45 C48 1.519(13)
C45 C46 1.534(13)
C49 C50 1.366(18)
C49 C54 1.379(18)
C50 C51 1.360(19)
C51 C52 1.32(2)
C52 C53 1.338(19)
C53 C54 1.378(18)
C55 C56 1.375(18)
C55 C60 1.392(18)
C56 C57 1.382(19)
C57 C58 1.293(19)
C58 C59 1.334(18)
C59 C60 1.387(18)
C61 C62 1.37(2)
C61 C66 1.384(19)
C62 C63 1.37(2)
C63 C64 1.31(2)
C64 C65 1.35(2)
C65 C66 1.393(19)
